data_2018385
loop_
_publ_author_name
'Pourayoubi, Mehrdad'
'Ne\<cas, Marek'
'Negari, Monireh'

_publ_section_title
;
 The double H-atom acceptability of the P=O group in new
 <i>X</i>P(O)(NHCH~2~C~6~H~4~-2-Cl)~2~ phosphoramidates [<i>X</i> =
 C~6~H~5~O-- and CF~3~C(O)NH--]: a database analysis of compounds having a
 P(O)(NH<i>R</i>) group
;
_journal_coeditor_code SF3159
_journal_issue 2
_journal_name_full 'Acta Crystallographica Section C'
_journal_page_first o51
_journal_page_last o56
_journal_paper_doi 10.1107/S0108270111052097
_journal_volume 68
_journal_year 2012
_chemical_formula_iupac 'C16 H15 Cl2 F3 N3 O2 P'
_chemical_formula_moiety 'C16 H15 Cl2 F3 N3 O2 P'
_chemical_formula_sum 'C16 H15 Cl2 F3 N3 O2 P'
_chemical_formula_weight 440.18
_chemical_name_systematic
;
<i>N</i>,<i>N</i>'-bis(2-chlorobenzyl)-<i>N</i>''-(2,2,2-
trifluoroacetyl)phosphoric triamide
;
_space_group_IT_number 2
_symmetry_cell_setting triclinic
_symmetry_space_group_name_Hall '-P 1'
_symmetry_space_group_name_H-M 'P -1'
_atom_sites_solution_hydrogens geom
_atom_sites_solution_primary direct
_atom_sites_solution_secondary difmap
_audit_creation_method SHELXL97
_cell_angle_alpha 103.714(17)
_cell_angle_beta 94.636(15)
_cell_angle_gamma 96.099(15)
_cell_formula_units_Z 2
_cell_length_a 4.8860(8)
_cell_length_b 12.192(2)
_cell_length_c 15.838(3)
_cell_measurement_reflns_used 1283
_cell_measurement_temperature 120(2)
_cell_measurement_theta_max 27.6813
_cell_measurement_theta_min 3.4426
_cell_volume 905.9(3)
_computing_cell_refinement 'CrysAlis RED (Oxford Diffraction, 2009)'
_computing_data_collection 'CrysAlis CCD (Oxford Diffraction, 2009)'
_computing_data_reduction 'CrysAlis RED (Oxford Diffraction, 2009)'
_computing_molecular_graphics 'Mercury (Macrae <i>et al.</i>, 2008)'
_computing_publication_material 'enCIFer (Allen <i>et al.</i>, 2004)'
_computing_structure_refinement 'SHELXL97 (Sheldrick, 2008)'
_computing_structure_solution 'SHELXS97 (Sheldrick, 2008)'
_diffrn_ambient_temperature 120(2)
_diffrn_detector_area_resol_mean 8.4353
_diffrn_measured_fraction_theta_full 0.997
_diffrn_measured_fraction_theta_max 0.997
_diffrn_measurement_device_type 'Oxford Xcalibur Sapphire2 (large Be window)'
_diffrn_measurement_method \w
_diffrn_radiation_monochromator graphite
_diffrn_radiation_source 'Enhance (Mo) X-ray Source'
_diffrn_radiation_type MoK\a
_diffrn_radiation_wavelength 0.71073
_diffrn_reflns_av_R_equivalents 0.0390
_diffrn_reflns_av_sigmaI/netI 0.0894
_diffrn_reflns_limit_h_max 5
_diffrn_reflns_limit_h_min -5
_diffrn_reflns_limit_k_max 12
_diffrn_reflns_limit_k_min -14
_diffrn_reflns_limit_l_max 18
_diffrn_reflns_limit_l_min -18
_diffrn_reflns_number 5706
_diffrn_reflns_theta_full 25.00
_diffrn_reflns_theta_max 25.00
_diffrn_reflns_theta_min 3.47
_diffrn_standards_number 0
_exptl_absorpt_coefficient_mu 0.494
_exptl_absorpt_correction_T_max 1.00000
_exptl_absorpt_correction_T_min 0.65182
_exptl_absorpt_correction_type multi-scan
_exptl_absorpt_process_details '(CrysAlis RED; Oxford Diffraction, 2009)'
_exptl_crystal_colour colourless
_exptl_crystal_density_diffrn 1.614
_exptl_crystal_density_method 'not measured'
_exptl_crystal_description block
_exptl_crystal_F_000 448
_exptl_crystal_size_max 0.30
_exptl_crystal_size_mid 0.20
_exptl_crystal_size_min 0.20
_refine_diff_density_max 0.316
_refine_diff_density_min -0.326
_refine_ls_extinction_method none
_refine_ls_goodness_of_fit_ref 0.810
_refine_ls_hydrogen_treatment mixed
_refine_ls_matrix_type full
_refine_ls_number_parameters 253
_refine_ls_number_reflns 3179
_refine_ls_number_restraints 3
_refine_ls_restrained_S_all 0.810
_refine_ls_R_factor_all 0.0703
_refine_ls_R_factor_gt 0.0375
_refine_ls_shift/su_max 0.001
_refine_ls_shift/su_mean 0.000
_refine_ls_structure_factor_coef Fsqd
_refine_ls_weighting_details 'calc w = 1/[\s^2^(Fo^2^)+(0.0371P)^2^+0.0000P] where P=(Fo^2^+2Fc^2^)/3'
_refine_ls_weighting_scheme calc
_refine_ls_wR_factor_gt 0.0750
_refine_ls_wR_factor_ref 0.0796
_reflns_number_gt 1971
_reflns_number_total 3179
_reflns_threshold_expression I>2\s(I)
_cod_data_source_file sf3159.cif
_cod_data_source_block II
_cod_database_code 2018385
_cod_database_fobs_code 2018385

loop_
_symmetry_equiv_pos_as_xyz
'x, y, z'
'-x, -y, -z'

loop_
_atom_site_type_symbol
_atom_site_label
_atom_site_fract_x
_atom_site_fract_y
_atom_site_fract_z
_atom_site_U_iso_or_equiv
_atom_site_adp_type
_atom_site_calc_flag
_atom_site_refinement_flags
_atom_site_occupancy
_atom_site_symmetry_multiplicity
Cl Cl1 0.83804(16) 0.34887(7) -0.02978(5) 0.0296(2) Uani d . 1 1
Cl Cl2 1.32673(19) 0.92801(7) 0.57998(5) 0.0415(2) Uani d . 1 1
P P1 0.87561(16) 0.66520(7) 0.28310(5) 0.01974(19) Uani d . 1 1
F F1 1.1107(3) 1.02222(14) 0.26270(11) 0.0343(5) Uani d . 1 1
F F2 1.0648(3) 0.92382(14) 0.12911(10) 0.0338(5) Uani d . 1 1
F F3 0.7407(4) 1.01882(14) 0.17822(11) 0.0359(5) Uani d . 1 1
O O1 1.1408(4) 0.62114(16) 0.29464(12) 0.0240(5) Uani d . 1 1
O O2 0.5430(4) 0.83835(16) 0.22847(12) 0.0270(5) Uani d . 1 1
N N1 0.6401(5) 0.5798(2) 0.21478(15) 0.0206(6) Uani d D 1 1
H H1N 0.472(3) 0.588(2) 0.2249(17) 0.025 Uiso d D 1 1
N N2 0.7187(5) 0.7056(2) 0.36873(15) 0.0222(6) Uani d D 1 1
H H2N 0.539(2) 0.693(2) 0.3629(17) 0.027 Uiso d D 1 1
N N3 0.9690(5) 0.7839(2) 0.24659(15) 0.0211(6) Uani d D 1 1
H H3N 1.145(2) 0.802(2) 0.2435(17) 0.025 Uiso d D 1 1
C C1 0.7923(6) 0.8529(2) 0.22675(17) 0.0201(7) Uani d . 1 1
C C2 0.9270(6) 0.9562(3) 0.19904(19) 0.0243(7) Uani d . 1 1
C C3 0.8579(7) 0.7901(3) 0.44614(18) 0.0294(8) Uani d . 1 1
H H3B 0.7311 0.8466 0.4667 0.035 Uiso calc R 1 1
H H3C 1.0229 0.8310 0.4295 0.035 Uiso calc R 1 1
C C4 0.9474(6) 0.7394(2) 0.52056(17) 0.0228(7) Uani d . 1 1
C C5 1.1626(7) 0.7954(3) 0.58438(19) 0.0290(8) Uani d . 1 1
C C6 1.2496(7) 0.7497(3) 0.65209(19) 0.0322(8) Uani d . 1 1
H H6A 1.3986 0.7891 0.6943 0.039 Uiso calc R 1 1
C C7 1.1197(7) 0.6472(3) 0.65797(19) 0.0340(8) Uani d . 1 1
H H7A 1.1798 0.6149 0.7042 0.041 Uiso calc R 1 1
C C8 0.9026(7) 0.5907(3) 0.59730(19) 0.0348(8) Uani d . 1 1
H H8A 0.8097 0.5205 0.6024 0.042 Uiso calc R 1 1
C C9 0.8197(7) 0.6362(3) 0.52894(19) 0.0325(8) Uani d . 1 1
H H9A 0.6718 0.5958 0.4867 0.039 Uiso calc R 1 1
C C10 0.6992(6) 0.5083(2) 0.13171(17) 0.0235(7) Uani d . 1 1
H H10A 0.9011 0.5050 0.1336 0.028 Uiso calc R 1 1
H H10B 0.6447 0.5439 0.0839 0.028 Uiso calc R 1 1
C C11 0.5504(6) 0.3889(2) 0.11159(17) 0.0190(7) Uani d . 1 1
C C12 0.6017(6) 0.3086(3) 0.03814(18) 0.0223(7) Uani d . 1 1
C C13 0.4759(6) 0.1976(3) 0.01682(19) 0.0275(7) Uani d . 1 1
H H13A 0.5186 0.1445 -0.0332 0.033 Uiso calc R 1 1
C C14 0.2861(7) 0.1647(3) 0.06939(19) 0.0319(8) Uani d . 1 1
H H14A 0.1957 0.0887 0.0553 0.038 Uiso calc R 1 1
C C15 0.2288(6) 0.2428(3) 0.14223(19) 0.0305(8) Uani d . 1 1
H H15A 0.0984 0.2202 0.1782 0.037 Uiso calc R 1 1
C C16 0.3586(6) 0.3528(3) 0.16320(18) 0.0232(7) Uani d . 1 1
H H16A 0.3170 0.4053 0.2137 0.028 Uiso calc R 1 1

loop_
_atom_site_aniso_label
_atom_site_aniso_U_11
_atom_site_aniso_U_22
_atom_site_aniso_U_33
_atom_site_aniso_U_12
_atom_site_aniso_U_13
_atom_site_aniso_U_23
Cl1 0.0319(5) 0.0344(5) 0.0223(4) 0.0011(4) 0.0102(4) 0.0058(4)
Cl2 0.0486(6) 0.0362(5) 0.0349(5) -0.0090(4) -0.0024(4) 0.0078(4)
P1 0.0191(4) 0.0236(5) 0.0176(4) 0.0018(3) 0.0031(3) 0.0074(3)
F1 0.0342(11) 0.0292(10) 0.0354(10) -0.0078(8) -0.0032(9) 0.0073(9)
F2 0.0409(11) 0.0370(11) 0.0300(10) 0.0071(9) 0.0158(9) 0.0163(9)
F3 0.0333(11) 0.0317(11) 0.0486(11) 0.0073(9) 0.0042(9) 0.0205(9)
O1 0.0194(11) 0.0296(12) 0.0256(11) 0.0036(9) 0.0047(9) 0.0110(10)
O2 0.0170(12) 0.0334(13) 0.0340(12) 0.0028(10) 0.0049(10) 0.0143(10)
N1 0.0143(13) 0.0244(14) 0.0216(13) 0.0011(11) 0.0056(12) 0.0022(11)
N2 0.0158(13) 0.0332(15) 0.0174(13) 0.0022(12) 0.0024(12) 0.0061(12)
N3 0.0140(13) 0.0275(15) 0.0236(14) 0.0016(12) 0.0049(12) 0.0097(12)
C1 0.0219(18) 0.0240(17) 0.0150(15) 0.0022(14) 0.0040(13) 0.0056(13)
C2 0.0224(17) 0.0257(18) 0.0265(18) 0.0053(14) 0.0036(15) 0.0087(15)
C3 0.041(2) 0.0284(19) 0.0201(16) 0.0048(15) 0.0049(15) 0.0071(15)
C4 0.0280(18) 0.0267(18) 0.0141(15) 0.0066(14) 0.0048(14) 0.0036(14)
C5 0.035(2) 0.0283(19) 0.0241(17) 0.0055(15) 0.0102(16) 0.0032(15)
C6 0.032(2) 0.042(2) 0.0195(17) 0.0065(16) -0.0027(15) 0.0030(16)
C7 0.043(2) 0.041(2) 0.0223(18) 0.0120(18) 0.0038(17) 0.0140(17)
C8 0.043(2) 0.033(2) 0.0315(19) 0.0011(17) 0.0042(17) 0.0163(17)
C9 0.039(2) 0.033(2) 0.0259(18) -0.0020(16) -0.0016(16) 0.0111(16)
C10 0.0254(18) 0.0274(18) 0.0186(16) 0.0027(14) 0.0051(14) 0.0067(14)
C11 0.0158(16) 0.0238(17) 0.0178(15) 0.0016(13) -0.0013(13) 0.0075(14)
C12 0.0208(17) 0.0308(19) 0.0173(16) 0.0034(14) 0.0039(13) 0.0093(15)
C13 0.0341(19) 0.0261(19) 0.0195(16) 0.0026(15) 0.0019(15) 0.0010(14)
C14 0.038(2) 0.0236(18) 0.0299(19) -0.0068(15) 0.0000(16) 0.0050(16)
C15 0.036(2) 0.033(2) 0.0226(18) -0.0042(16) 0.0036(15) 0.0108(16)
C16 0.0217(17) 0.0314(19) 0.0162(15) 0.0030(14) 0.0024(13) 0.0057(14)

loop_
_atom_type_symbol
_atom_type_description
_atom_type_scat_dispersion_real
_atom_type_scat_dispersion_imag
_atom_type_scat_source
C C 0.0033 0.0016 'International Tables Vol C Tables 4.2.6.8 and 6.1.1.4'
H H 0.0000 0.0000 'International Tables Vol C Tables 4.2.6.8 and 6.1.1.4'
N N 0.0061 0.0033 'International Tables Vol C Tables 4.2.6.8 and 6.1.1.4'
O O 0.0106 0.0060 'International Tables Vol C Tables 4.2.6.8 and 6.1.1.4'
F F 0.0171 0.0103 'International Tables Vol C Tables 4.2.6.8 and 6.1.1.4'
P P 0.1023 0.0942 'International Tables Vol C Tables 4.2.6.8 and 6.1.1.4'
Cl Cl 0.1484 0.1585 'International Tables Vol C Tables 4.2.6.8 and 6.1.1.4'

loop_
_geom_angle_atom_site_label_1
_geom_angle_atom_site_label_2
_geom_angle_atom_site_label_3
_geom_angle
_geom_angle_publ_flag
O1 P1 N1 115.42(12) y
O1 P1 N2 117.70(12) y
N1 P1 N2 103.43(13) y
O1 P1 N3 102.57(11) y
N1 P1 N3 110.46(12) y
N2 P1 N3 107.06(12) y
C10 N1 P1 122.87(19) y
C10 N1 H1N 120.6(18) ?
P1 N1 H1N 115.5(18) ?
C3 N2 P1 121.2(2) y
C3 N2 H2N 118.3(19) ?
P1 N2 H2N 117.9(19) ?
C1 N3 P1 124.3(2) y
C1 N3 H3N 118.7(18) ?
P1 N3 H3N 116.9(18) ?
O2 C1 N3 125.3(3) y
O2 C1 C2 120.1(3) ?
N3 C1 C2 114.6(2) ?
F3 C2 F1 108.2(2) y
F3 C2 F2 107.6(2) ?
F1 C2 F2 106.8(2) ?
F3 C2 C1 111.5(2) ?
F1 C2 C1 111.4(2) ?
F2 C2 C1 111.1(2) ?
N2 C3 C4 113.6(2) ?
N2 C3 H3B 108.8 ?
C4 C3 H3B 108.8 ?
N2 C3 H3C 108.8 ?
C4 C3 H3C 108.8 ?
H3B C3 H3C 107.7 ?
C9 C4 C5 117.0(3) ?
C9 C4 C3 121.9(3) ?
C5 C4 C3 121.1(3) ?
C6 C5 C4 121.9(3) ?
C6 C5 Cl2 118.5(3) ?
C4 C5 Cl2 119.6(2) ?
C7 C6 C5 119.5(3) ?
C7 C6 H6A 120.3 ?
C5 C6 H6A 120.3 ?
C6 C7 C8 120.2(3) ?
C6 C7 H7A 119.9 ?
C8 C7 H7A 119.9 ?
C7 C8 C9 119.9(3) ?
C7 C8 H8A 120.0 ?
C9 C8 H8A 120.0 ?
C8 C9 C4 121.5(3) ?
C8 C9 H9A 119.3 ?
C4 C9 H9A 119.3 ?
N1 C10 C11 113.1(2) ?
N1 C10 H10A 109.0 ?
C11 C10 H10A 109.0 ?
N1 C10 H10B 109.0 ?
C11 C10 H10B 109.0 ?
H10A C10 H10B 107.8 ?
C12 C11 C16 116.9(3) ?
C12 C11 C10 119.7(2) ?
C16 C11 C10 123.3(3) ?
C13 C12 C11 122.6(3) ?
C13 C12 Cl1 118.2(2) ?
C11 C12 Cl1 119.1(2) ?
C12 C13 C14 119.0(3) ?
C12 C13 H13A 120.5 ?
C14 C13 H13A 120.5 ?
C15 C14 C13 119.7(3) ?
C15 C14 H14A 120.1 ?
C13 C14 H14A 120.1 ?
C16 C15 C14 120.6(3) ?
C16 C15 H15A 119.7 ?
C14 C15 H15A 119.7 ?
C15 C16 C11 121.2(3) ?
C15 C16 H16A 119.4 ?
C11 C16 H16A 119.4 ?

loop_
_geom_bond_atom_site_label_1
_geom_bond_atom_site_label_2
_geom_bond_distance
_geom_bond_publ_flag
Cl1 C12 1.750(3) y
Cl2 C5 1.746(3) ?
P1 O1 1.469(2) y
P1 N1 1.609(2) y
P1 N2 1.613(2) y
P1 N3 1.714(2) y
F1 C2 1.336(3) y
F2 C2 1.344(3) ?
F3 C2 1.318(3) ?
O2 C1 1.216(3) y
N1 C10 1.465(3) y
N1 H1N 0.863(10) ?
N2 C3 1.464(4) y
N2 H2N 0.868(10) ?
N3 C1 1.337(3) y
N3 H3N 0.871(10) ?
C1 C2 1.531(4) ?
C3 C4 1.511(4) ?
C3 H3B 0.9900 ?
C3 H3C 0.9900 ?
C4 C9 1.384(4) ?
C4 C5 1.394(4) ?
C5 C6 1.379(4) ?
C6 C7 1.367(4) ?
C6 H6A 0.9500 ?
C7 C8 1.374(4) ?
C7 H7A 0.9500 ?
C8 C9 1.381(4) ?
C8 H8A 0.9500 ?
C9 H9A 0.9500 ?
C10 C11 1.506(4) ?
C10 H10A 0.9900 ?
C10 H10B 0.9900 ?
C11 C12 1.390(4) ?
C11 C16 1.395(4) ?
C12 C13 1.377(4) ?
C13 C14 1.385(4) ?
C13 H13A 0.9500 ?
C14 C15 1.379(4) ?
C14 H14A 0.9500 ?
C15 C16 1.374(4) ?
C15 H15A 0.9500 ?
C16 H16A 0.9500 ?

loop_
_geom_hbond_atom_site_label_D
_geom_hbond_atom_site_label_H
_geom_hbond_atom_site_label_A
_geom_hbond_site_symmetry_A
_geom_hbond_distance_DH
_geom_hbond_distance_HA
_geom_hbond_distance_DA
_geom_hbond_angle_DHA
_geom_hbond_publ_flag
N1 H1N O1 1_455 0.863(10) 2.052(14) 2.875(3) 159(2) y
N2 H2N O1 1_455 0.868(10) 2.138(15) 2.947(3) 155(3) y
N3 H3N O2 1_655 0.871(10) 1.996(11) 2.866(3) 176(3) y

loop_
_geom_torsion_atom_site_label_1
_geom_torsion_atom_site_label_2
_geom_torsion_atom_site_label_3
_geom_torsion_atom_site_label_4
_geom_torsion
O1 P1 N1 C10 -40.4(3)
N2 P1 N1 C10 -170.3(2)
N3 P1 N1 C10 75.4(2)
O1 P1 N2 C3 54.8(3)
N1 P1 N2 C3 -176.7(2)
N3 P1 N2 C3 -60.0(2)
O1 P1 N3 C1 179.9(2)
N1 P1 N3 C1 56.3(3)
N2 P1 N3 C1 -55.6(3)
P1 N3 C1 O2 -3.2(4)
P1 N3 C1 C2 177.63(19)
O2 C1 C2 F3 -0.9(4)
N3 C1 C2 F3 178.3(2)
O2 C1 C2 F1 120.1(3)
N3 C1 C2 F1 -60.6(3)
O2 C1 C2 F2 -121.0(3)
N3 C1 C2 F2 58.3(3)
P1 N2 C3 C4 -104.1(3)
N2 C3 C4 C9 -24.1(4)
N2 C3 C4 C5 156.3(3)
C9 C4 C5 C6 1.3(4)
C3 C4 C5 C6 -179.1(3)
C9 C4 C5 Cl2 -178.1(2)
C3 C4 C5 Cl2 1.6(4)
C4 C5 C6 C7 -0.9(5)
Cl2 C5 C6 C7 178.5(3)
C5 C6 C7 C8 -0.6(5)
C6 C7 C8 C9 1.6(5)
C7 C8 C9 C4 -1.2(5)
C5 C4 C9 C8 -0.2(5)
C3 C4 C9 C8 -179.9(3)
P1 N1 C10 C11 137.4(2)
N1 C10 C11 C12 -175.3(2)
N1 C10 C11 C16 4.9(4)
C16 C11 C12 C13 -1.2(4)
C10 C11 C12 C13 179.0(3)
C16 C11 C12 Cl1 179.48(19)
C10 C11 C12 Cl1 -0.3(4)
C11 C12 C13 C14 1.4(4)
Cl1 C12 C13 C14 -179.3(2)
C12 C13 C14 C15 -0.7(4)
C13 C14 C15 C16 -0.1(4)
C14 C15 C16 C11 0.2(4)
C12 C11 C16 C15 0.4(4)
C10 C11 C16 C15 -179.8(3)

loop_
_cod_related_entry_id
_cod_related_entry_database
_cod_related_entry_code
1 ChemSpider 30654356
